data_7103304
loop_
_publ_author_name
'Maulucci, N'
'Izzo, I'
'Bifulco, G'
'Aliberti, A'
'De Cola, C'
'Comegna, D'
'Gaeta, C'
'Napolitano, A'
'Pizza, C'
'Tedesco, C'
'Flot, D'
'De Riccardis, F'

_publ_section_title
;
 Synthesis, structures, and properties of nine-, twelve-, and
 eighteen-membered N-benzyloxyethyl cyclic alpha-peptoids.
;
_journal_issue 33
_journal_name_full 'Chemical communications (Cambridge, England)'
_journal_page_first 3927
_journal_page_last 3929
_journal_paper_doi 10.1039/b806508j
_journal_year 2008
_chemical_formula_moiety 'C168 H168 N30 O66 Sr3, 2 H2O'
_chemical_formula_sum 'C168 H172 N30 O68 Sr3'
_chemical_formula_weight 3958.19
_space_group_IT_number 14
_symmetry_cell_setting monoclinic
_symmetry_space_group_name_Hall '-P 2yn'
_symmetry_space_group_name_H-M 'P 1 21/n 1'
_atom_sites_solution_hydrogens geom
_atom_sites_solution_primary direct
_atom_sites_solution_secondary difmap
_audit_creation_method SHELXL-97
_cell_angle_alpha 90.00
_cell_angle_beta 96.304(11)
_cell_angle_gamma 90.00
_cell_formula_units_Z 2
_cell_length_a 18.895(5)
_cell_length_b 24.546(3)
_cell_length_c 19.252(3)
_cell_measurement_reflns_used 57370
_cell_measurement_temperature 100(2)
_cell_measurement_theta_max 27.35
_cell_measurement_theta_min 1.97
_cell_volume 8875(3)
_computing_structure_refinement 'SHELXL-97 (Sheldrick, 1997)'
_computing_structure_solution 'SIR-97 (Altomare, 1994)'
_diffrn_ambient_temperature 100(2)
_diffrn_measured_fraction_theta_full 0.946
_diffrn_measured_fraction_theta_max 0.946
_diffrn_measurement_device_type 'ESRF beamline ID23-2 MD2m diffractometer'
_diffrn_radiation_source synchrotron
_diffrn_radiation_wavelength 0.87300
_diffrn_reflns_av_R_equivalents 0.0129
_diffrn_reflns_av_sigmaI/netI 0.0213
_diffrn_reflns_limit_h_max 19
_diffrn_reflns_limit_h_min -19
_diffrn_reflns_limit_k_max 25
_diffrn_reflns_limit_k_min -25
_diffrn_reflns_limit_l_max 20
_diffrn_reflns_limit_l_min -20
_diffrn_reflns_number 20223
_diffrn_reflns_theta_full 27.35
_diffrn_reflns_theta_max 27.35
_diffrn_reflns_theta_min 1.97
_exptl_absorpt_coefficient_mu 0.355
_exptl_absorpt_correction_type none
_exptl_crystal_colour yellow
_exptl_crystal_density_diffrn 1.481
_exptl_crystal_density_method 'not measured'
_exptl_crystal_F_000 4087
_exptl_crystal_size_max 0.5
_exptl_crystal_size_mid 0.05
_exptl_crystal_size_min 0.05
_refine_diff_density_max 1.542
_refine_diff_density_min -0.709
_refine_diff_density_rms 0.087
_refine_ls_extinction_method none
_refine_ls_goodness_of_fit_ref 1.014
_refine_ls_hydrogen_treatment constr
_refine_ls_matrix_type full
_refine_ls_number_parameters 1213
_refine_ls_number_reflns 10251
_refine_ls_number_restraints 0
_refine_ls_restrained_S_all 1.014
_refine_ls_R_factor_all 0.0725
_refine_ls_R_factor_gt 0.0680
_refine_ls_shift/su_max 0.001
_refine_ls_shift/su_mean 0.000
_refine_ls_structure_factor_coef Fsqd
_refine_ls_weighting_details 'calc w=1/[\s^2^(Fo^2^)+(0.0920P)^2^+42.0039P] where P=(Fo^2^+2Fc^2^)/3'
_refine_ls_weighting_scheme calc
_refine_ls_wR_factor_gt 0.1754
_refine_ls_wR_factor_ref 0.1788
_reflns_number_gt 9365
_reflns_number_total 10251
_reflns_threshold_expression >2sigma(I)
_cod_data_source_file b806508j.txt
_cod_data_source_block pic2re2
_cod_depositor_comments
;
  Moved the _audit_creation_method data item out of the loop.

  Antanas Vaitkus,
  2019-03-01
;
_cod_original_sg_symbol_H-M 'P 21/n'
_cod_database_code 7103304

loop_
_symmetry_equiv_pos_as_xyz
'x, y, z'
'-x+1/2, y+1/2, -z+1/2'
'-x, -y, -z'
'x-1/2, -y-1/2, z-1/2'

loop_
_atom_site_label
_atom_site_type_symbol
_atom_site_fract_x
_atom_site_fract_y
_atom_site_fract_z
_atom_site_U_iso_or_equiv
_atom_site_adp_type
_atom_site_occupancy
_atom_site_symmetry_multiplicity
_atom_site_calc_flag
_atom_site_refinement_flags
_atom_site_disorder_assembly
_atom_site_disorder_group
Sr1 Sr 0.28137(3) 0.381468(19) 0.46489(3) 0.02693(19) Uani 1 1 d . . .
Sr2 Sr 0.5000 0.5000 0.5000 0.0280(2) Uani 1 2 d S . .
N1 N 0.4980(2) 0.32651(16) 0.5639(2) 0.0297(11) Uani 1 1 d . . .
N2 N 0.4132(2) 0.42538(17) 0.6743(2) 0.0290(10) Uani 1 1 d . . .
N3 N 0.2977(2) 0.53358(17) 0.5914(2) 0.0295(11) Uani 1 1 d . . .
N4 N 0.2978(3) 0.56082(18) 0.4033(2) 0.0369(12) Uani 1 1 d . . .
N5 N 0.3765(3) 0.46086(18) 0.2914(2) 0.0357(12) Uani 1 1 d . . .
N6 N 0.4934(2) 0.35364(17) 0.3753(2) 0.0319(11) Uani 1 1 d . . .
O1 O 0.50318(18) 0.41764(14) 0.57492(18) 0.0299(8) Uani 1 1 d . . .
O2 O 0.5977(3) 0.24021(18) 0.5955(3) 0.0639(14) Uani 1 1 d . . .
O3 O 0.34821(19) 0.43337(14) 0.5696(2) 0.0320(9) Uani 1 1 d . . .
O4 O 0.3349(3) 0.45580(17) 0.7926(2) 0.0553(12) Uani 1 1 d . . .
O5 O 0.6153(2) 0.45678(14) 0.4791(2) 0.0355(9) Uani 1 1 d . . .
O6 O 0.1966(5) 0.6249(3) 0.5938(4) 0.123(3) Uani 1 1 d . . .
O7 O 0.3054(2) 0.46944(15) 0.40353(19) 0.0370(9) Uani 1 1 d . . .
O8 O 0.2307(2) 0.60353(17) 0.2723(2) 0.0496(11) Uani 1 1 d . . .
O9 O 0.4638(2) 0.46095(14) 0.3809(2) 0.0346(9) Uani 1 1 d . . .
O10 O 0.4310(3) 0.4182(2) 0.1701(2) 0.0612(13) Uani 1 1 d . . .
O11 O 0.4132(2) 0.36193(14) 0.45295(19) 0.0325(9) Uani 1 1 d . . .
O12 O 0.5498(3) 0.24326(16) 0.3707(2) 0.0492(11) Uani 1 1 d . . .
C1 C 0.4815(3) 0.3730(2) 0.5949(3) 0.0280(13) Uani 1 1 d . . .
C2 C 0.4334(3) 0.3703(2) 0.6534(3) 0.0317(13) Uani 1 1 d . . .
H2A H 0.3900 0.3492 0.6375 0.038 Uiso 1 1 calc R . .
H2B H 0.4586 0.3513 0.6943 0.038 Uiso 1 1 calc R . .
C3 C 0.3704(3) 0.4533(2) 0.6265(3) 0.0265(12) Uani 1 1 d . . .
C4 C 0.3505(3) 0.5119(2) 0.6454(3) 0.0322(13) Uani 1 1 d . . .
H4A H 0.3310 0.5120 0.6910 0.039 Uiso 1 1 calc R . .
H4B H 0.3936 0.5351 0.6494 0.039 Uiso 1 1 calc R . .
C5 C 0.6803(3) 0.45578(19) 0.4710(3) 0.0311(13) Uani 1 1 d . . .
C6 C 0.2643(3) 0.5572(2) 0.4679(3) 0.0361(14) Uani 1 1 d . . .
H6A H 0.2275 0.5283 0.4633 0.043 Uiso 1 1 calc R . .
H6B H 0.2407 0.5921 0.4765 0.043 Uiso 1 1 calc R . .
C7 C 0.3177(3) 0.5138(2) 0.3760(3) 0.0359(14) Uani 1 1 d . . .
C8 C 0.3578(3) 0.5158(2) 0.3113(3) 0.0395(15) Uani 1 1 d . . .
H8A H 0.3276 0.5332 0.2722 0.047 Uiso 1 1 calc R . .
H8B H 0.4016 0.5379 0.3213 0.047 Uiso 1 1 calc R . .
C9 C 0.4277(3) 0.4361(2) 0.3332(3) 0.0334(14) Uani 1 1 d . . .
C10 C 0.4405(3) 0.3753(2) 0.3210(3) 0.0354(14) Uani 1 1 d . . .
H10A H 0.3952 0.3551 0.3215 0.043 Uiso 1 1 calc R . .
H10B H 0.4575 0.3701 0.2746 0.043 Uiso 1 1 calc R . .
C11 C 0.4736(3) 0.34968(19) 0.4396(3) 0.0284(13) Uani 1 1 d . . .
C12 C 0.5295(3) 0.3304(2) 0.4979(3) 0.0333(13) Uani 1 1 d . . .
H12A H 0.5481 0.2944 0.4856 0.040 Uiso 1 1 calc R . .
H12B H 0.5698 0.3564 0.5030 0.040 Uiso 1 1 calc R . .
C13 C 0.4769(3) 0.2720(2) 0.5865(3) 0.0359(14) Uani 1 1 d . . .
H13A H 0.4633 0.2490 0.5450 0.043 Uiso 1 1 calc R . .
H13B H 0.4350 0.2754 0.6129 0.043 Uiso 1 1 calc R . .
C14 C 0.5381(4) 0.2448(2) 0.6328(3) 0.0549(19) Uani 1 1 d . . .
H14A H 0.5505 0.2668 0.6755 0.066 Uiso 1 1 calc R . .
H14B H 0.5232 0.2082 0.6471 0.066 Uiso 1 1 calc R . .
C15 C 0.6564(5) 0.2116(3) 0.6267(5) 0.085(3) Uani 1 1 d . . .
H15A H 0.6404 0.1758 0.6427 0.102 Uiso 1 1 calc R . .
H15B H 0.6775 0.2319 0.6684 0.102 Uiso 1 1 calc R . .
C16 C 0.7090(4) 0.2034(3) 0.5816(4) 0.060(2) Uani 1 1 d . . .
C17 C 0.7848(6) 0.2159(4) 0.6027(5) 0.092(3) Uani 1 1 d . . .
H17 H 0.7994 0.2280 0.6489 0.111 Uiso 1 1 calc R . .
C18 C 0.8345(5) 0.2102(4) 0.5561(7) 0.096(3) Uani 1 1 d . . .
H18 H 0.8813 0.2242 0.5672 0.115 Uiso 1 1 calc R . .
C19 C 0.8161(7) 0.1836(5) 0.4924(9) 0.130(5) Uani 1 1 d . . .
H19 H 0.8521 0.1749 0.4635 0.155 Uiso 1 1 calc R . .
C20 C 0.7456(7) 0.1698(5) 0.4707(7) 0.123(4) Uani 1 1 d . . .
H20 H 0.7327 0.1536 0.4263 0.148 Uiso 1 1 calc R . .
C21 C 0.6948(6) 0.1802(4) 0.5158(5) 0.095(3) Uani 1 1 d . . .
H21 H 0.6468 0.1709 0.5005 0.114 Uiso 1 1 calc R . .
C22 C 0.4439(3) 0.4462(2) 0.7425(3) 0.0372(14) Uani 1 1 d . . .
H22A H 0.4454 0.4864 0.7408 0.045 Uiso 1 1 calc R . .
H22B H 0.4934 0.4328 0.7523 0.045 Uiso 1 1 calc R . .
C23 C 0.4015(4) 0.4286(3) 0.8010(3) 0.0557(19) Uani 1 1 d . . .
H23A H 0.3942 0.3887 0.7994 0.067 Uiso 1 1 calc R . .
H23B H 0.4278 0.4380 0.8468 0.067 Uiso 1 1 calc R . .
C24 C 0.2892(6) 0.4397(4) 0.8435(5) 0.092(3) Uani 1 1 d . . .
H24A H 0.3118 0.4485 0.8911 0.110 Uiso 1 1 calc R . .
H24B H 0.2806 0.4000 0.8408 0.110 Uiso 1 1 calc R . .
C25 C 0.2194(5) 0.4704(4) 0.8286(5) 0.085(3) Uani 1 1 d . . .
C26 C 0.2028(6) 0.5117(5) 0.8721(6) 0.106(3) Uani 1 1 d . . .
H26 H 0.2344 0.5210 0.9121 0.128 Uiso 1 1 calc R . .
C27 C 0.1389(9) 0.5398(8) 0.8566(11) 0.189(8) Uani 1 1 d . . .
H27 H 0.1253 0.5673 0.8873 0.227 Uiso 1 1 calc R . .
C28 C 0.0931(10) 0.5265(12) 0.7926(15) 0.203(13) Uani 1 1 d . . .
H28 H 0.0518 0.5472 0.7777 0.244 Uiso 1 1 calc R . .
C29 C 0.1125(10) 0.4836(11) 0.7561(12) 0.192(11) Uani 1 1 d . . .
H29 H 0.0809 0.4708 0.7178 0.231 Uiso 1 1 calc R . .
C30 C 0.1723(8) 0.4593(6) 0.7709(6) 0.129(5) Uani 1 1 d . . .
H30 H 0.1849 0.4317 0.7399 0.155 Uiso 1 1 calc R . .
C31 C 0.2226(3) 0.5322(2) 0.6059(3) 0.0338(13) Uani 1 1 d . . .
H31A H 0.2149 0.4991 0.6336 0.041 Uiso 1 1 calc R . .
H31B H 0.1917 0.5294 0.5611 0.041 Uiso 1 1 calc R . .
C32 C 0.2008(4) 0.5810(3) 0.6448(4) 0.063(2) Uani 1 1 d . . .
H32A H 0.1540 0.5750 0.6623 0.076 Uiso 1 1 calc R . .
H32B H 0.2365 0.5894 0.6850 0.076 Uiso 1 1 calc R . .
C33 C 0.1379(8) 0.6626(5) 0.6010(7) 0.173(8) Uani 1 1 d . . .
H33A H 0.0931 0.6414 0.5983 0.208 Uiso 1 1 calc R . .
H33B H 0.1340 0.6879 0.5607 0.208 Uiso 1 1 calc R . .
C34 C 0.1445(9) 0.6959(5) 0.6678(7) 0.135(6) Uani 1 1 d . . .
C35 C 0.1939(13) 0.7375(6) 0.6723(7) 0.214(11) Uani 1 1 d . . .
H35 H 0.2208 0.7446 0.6345 0.257 Uiso 1 1 calc R . .
C36 C 0.2043(11) 0.7701(5) 0.7348(7) 0.174(8) Uani 1 1 d . . .
H36 H 0.2297 0.8035 0.7363 0.209 Uiso 1 1 calc R . .
C37 C 0.1757(5) 0.7501(4) 0.7920(6) 0.098(3) Uani 1 1 d . . .
H37 H 0.1844 0.7687 0.8353 0.117 Uiso 1 1 calc R . .
C38 C 0.1347(7) 0.7040(6) 0.7882(7) 0.148(6) Uani 1 1 d . . .
H38 H 0.1163 0.6908 0.8290 0.177 Uiso 1 1 calc R . .
C39 C 0.1200(6) 0.6767(6) 0.7262(8) 0.122(5) Uani 1 1 d . . .
H39 H 0.0925 0.6442 0.7244 0.147 Uiso 1 1 calc R . .
C40 C 0.3112(3) 0.6154(2) 0.3759(3) 0.0408(15) Uani 1 1 d . . .
H40A H 0.3510 0.6135 0.3466 0.049 Uiso 1 1 calc R . .
H40B H 0.3252 0.6405 0.4153 0.049 Uiso 1 1 calc R . .
C41 C 0.2454(4) 0.6371(2) 0.3328(3) 0.0490(17) Uani 1 1 d . . .
H41A H 0.2044 0.6366 0.3607 0.059 Uiso 1 1 calc R . .
H41B H 0.2535 0.6752 0.3186 0.059 Uiso 1 1 calc R . .
C42 C 0.1594(4) 0.5844(3) 0.2597(4) 0.062(2) Uani 1 1 d . . .
H42E H 0.1274 0.6144 0.2419 0.075 Uiso 1 1 calc R . .
H42F H 0.1432 0.5704 0.3035 0.075 Uiso 1 1 calc R . .
C43 C 0.1579(4) 0.5395(3) 0.2063(4) 0.0597(19) Uani 1 1 d . . .
C44 C 0.1910(5) 0.5451(3) 0.1448(4) 0.080(3) Uani 1 1 d . . .
H44 H 0.2138 0.5785 0.1362 0.097 Uiso 1 1 calc R . .
C45 C 0.1914(5) 0.5040(4) 0.0972(5) 0.087(3) Uani 1 1 d . . .
H45 H 0.2142 0.5086 0.0559 0.104 Uiso 1 1 calc R . .
C46 C 0.1578(6) 0.4553(4) 0.1103(5) 0.091(3) Uani 1 1 d . . .
H46 H 0.1574 0.4262 0.0778 0.109 Uiso 1 1 calc R . .
C47 C 0.1257(6) 0.4493(4) 0.1692(5) 0.092(3) Uani 1 1 d . . .
H47 H 0.1022 0.4159 0.1768 0.110 Uiso 1 1 calc R . .
C48 C 0.1261(4) 0.4899(3) 0.2184(4) 0.067(2) Uani 1 1 d . . .
H48 H 0.1048 0.4841 0.2602 0.080 Uiso 1 1 calc R . .
C49 C 0.3325(3) 0.4349(3) 0.2325(3) 0.0450(16) Uani 1 1 d . . .
H49A H 0.2837 0.4500 0.2292 0.054 Uiso 1 1 calc R . .
H49B H 0.3295 0.3953 0.2414 0.054 Uiso 1 1 calc R . .
C50 C 0.3635(4) 0.4442(3) 0.1634(3) 0.0584(19) Uani 1 1 d . . .
H50A H 0.3320 0.4282 0.1242 0.070 Uiso 1 1 calc R . .
H50B H 0.3688 0.4836 0.1546 0.070 Uiso 1 1 calc R . .
C51 C 0.4685(4) 0.4210(3) 0.1097(4) 0.069(2) Uani 1 1 d . . .
H51A H 0.4776 0.4594 0.0977 0.082 Uiso 1 1 calc R . .
H51B H 0.4405 0.4035 0.0693 0.082 Uiso 1 1 calc R . .
C52 C 0.5377(4) 0.3911(3) 0.1283(3) 0.0459(16) Uani 1 1 d . . .
C53 C 0.5379(4) 0.3354(3) 0.1308(3) 0.0567(19) Uani 1 1 d . . .
H53 H 0.4954 0.3152 0.1192 0.068 Uiso 1 1 calc R . .
C54 C 0.6046(7) 0.3083(3) 0.1515(4) 0.084(3) Uani 1 1 d . . .
H54 H 0.6074 0.2697 0.1530 0.101 Uiso 1 1 calc R . .
C55 C 0.6649(5) 0.3403(5) 0.1691(5) 0.088(3) Uani 1 1 d . . .
H55 H 0.7093 0.3234 0.1837 0.105 Uiso 1 1 calc R . .
C56 C 0.6609(5) 0.3944(5) 0.1657(5) 0.087(3) Uani 1 1 d . . .
H56 H 0.7027 0.4154 0.1773 0.104 Uiso 1 1 calc R . .
C57 C 0.6005(5) 0.4193(3) 0.1465(4) 0.064(2) Uani 1 1 d . . .
H57 H 0.5998 0.4580 0.1451 0.077 Uiso 1 1 calc R . .
C58 C 0.5631(3) 0.3382(2) 0.3551(3) 0.0418(15) Uani 1 1 d . . .
H58A H 0.5982 0.3377 0.3972 0.050 Uiso 1 1 calc R . .
H58B H 0.5786 0.3660 0.3227 0.050 Uiso 1 1 calc R . .
C59 C 0.5623(4) 0.2834(3) 0.3203(3) 0.0528(18) Uani 1 1 d . . .
H59A H 0.5243 0.2821 0.2807 0.063 Uiso 1 1 calc R . .
H59B H 0.6085 0.2766 0.3021 0.063 Uiso 1 1 calc R . .
C60 C 0.5376(4) 0.1902(3) 0.3403(4) 0.064(2) Uani 1 1 d . . .
H60A H 0.5796 0.1787 0.3173 0.076 Uiso 1 1 calc R . .
H60B H 0.4958 0.1913 0.3044 0.076 Uiso 1 1 calc R . .
C61 C 0.5246(4) 0.1503(2) 0.3959(4) 0.0561(19) Uani 1 1 d . . .
C62 C 0.4870(6) 0.1608(3) 0.4484(5) 0.091(3) Uani 1 1 d . . .
H62 H 0.4668 0.1961 0.4509 0.109 Uiso 1 1 calc R . .
C63 C 0.4751(5) 0.1234(3) 0.5003(5) 0.081(3) Uani 1 1 d . . .
H63 H 0.4492 0.1341 0.5377 0.098 Uiso 1 1 calc R . .
C64 C 0.4989(7) 0.0750(4) 0.4978(8) 0.133(5) Uani 1 1 d . . .
H64 H 0.4864 0.0482 0.5299 0.160 Uiso 1 1 calc R . .
C65 C 0.5431(11) 0.0621(5) 0.4476(11) 0.223(11) Uani 1 1 d . . .
H65 H 0.5658 0.0275 0.4492 0.267 Uiso 1 1 calc R . .
C66 C 0.5556(9) 0.0990(4) 0.3943(9) 0.172(7) Uani 1 1 d . . .
H66 H 0.5842 0.0893 0.3586 0.206 Uiso 1 1 calc R . .
O13 O 0.1835(2) 0.43480(16) 0.5067(2) 0.0415(10) Uani 1 1 d . . .
C68 C 0.1260(3) 0.4177(3) 0.5264(4) 0.0493(18) Uani 1 1 d . . .
C69 C 0.0568(4) 0.4328(3) 0.4937(5) 0.070(3) Uani 1 1 d . . .
N7 N 0.0511(3) 0.4705(3) 0.4350(5) 0.083(3) Uani 1 1 d . . .
C70 C -0.0075(3) 0.4070(4) 0.5164(6) 0.082(3) Uani 1 1 d . . .
H70 H -0.0529 0.4135 0.4913 0.099 Uiso 1 1 calc R . .
C71 C -0.0011(6) 0.3739(4) 0.5736(5) 0.076(2) Uani 1 1 d . . .
N8 N -0.0722(4) 0.3466(3) 0.5939(4) 0.0716(19) Uani 1 1 d . . .
C72 C 0.0589(5) 0.3600(3) 0.6065(5) 0.077(3) Uani 1 1 d . . .
H72 H 0.0606 0.3363 0.6456 0.093 Uiso 1 1 calc R . .
C73 C 0.1217(4) 0.3801(3) 0.5842(4) 0.057(2) Uani 1 1 d . . .
O14 O -0.0013(3) 0.4674(3) 0.3923(4) 0.124(3) Uani 1 1 d . . .
O15 O 0.0984(3) 0.5056(2) 0.4317(3) 0.0780(18) Uani 1 1 d . . .
O16 O -0.0639(4) 0.3189(4) 0.6454(5) 0.117(2) Uani 1 1 d . . .
O17 O -0.1216(4) 0.3606(3) 0.5537(5) 0.127(3) Uani 1 1 d . . .
N9 N 0.1844(4) 0.3598(3) 0.6235(3) 0.0616(16) Uani 1 1 d . . .
O18 O 0.1778(5) 0.3371(4) 0.6799(4) 0.140(3) Uani 1 1 d . . .
O19 O 0.2425(3) 0.3630(2) 0.6021(3) 0.0621(13) Uani 1 1 d . . .
O20 O 0.1828(2) 0.30786(15) 0.47759(19) 0.0362(9) Uani 1 1 d . . .
C74 C 0.1690(3) 0.2577(2) 0.4790(3) 0.0336(14) Uani 1 1 d . . .
C75 C 0.0975(3) 0.2356(2) 0.4702(3) 0.0340(13) Uani 1 1 d . . .
N10 N 0.0369(3) 0.2724(2) 0.4632(3) 0.0395(12) Uani 1 1 d . . .
O21 O -0.0166(2) 0.25928(18) 0.4912(3) 0.0546(12) Uani 1 1 d . . .
O22 O 0.0408(2) 0.31463(16) 0.4292(2) 0.0449(10) Uani 1 1 d . . .
C76 C 0.0815(3) 0.1813(2) 0.4689(3) 0.0379(14) Uani 1 1 d . . .
H76 H 0.0333 0.1696 0.4632 0.045 Uiso 1 1 calc R . .
C77 C 0.1366(3) 0.1432(2) 0.4759(3) 0.0393(15) Uani 1 1 d . . .
N11 N 0.1188(4) 0.0852(2) 0.4707(3) 0.0498(14) Uani 1 1 d . . .
O23 O 0.0558(3) 0.07205(18) 0.4577(3) 0.0621(13) Uani 1 1 d . . .
O24 O 0.1681(3) 0.05217(18) 0.4800(3) 0.0645(14) Uani 1 1 d . . .
C78 C 0.2058(3) 0.1592(2) 0.4892(3) 0.0407(15) Uani 1 1 d . . .
H78 H 0.2427 0.1329 0.4968 0.049 Uiso 1 1 calc R . .
C79 C 0.2219(3) 0.2150(2) 0.4914(3) 0.0370(14) Uani 1 1 d . . .
N12 N 0.2960(3) 0.2289(2) 0.5088(3) 0.0479(14) Uani 1 1 d . . .
O25 O 0.3180(2) 0.27493(16) 0.4969(3) 0.0602(13) Uani 1 1 d . . .
O26 O 0.3368(2) 0.19333(18) 0.5359(3) 0.0690(15) Uani 1 1 d . . .
O27 O 0.2762(2) 0.33729(15) 0.3443(2) 0.0398(10) Uani 1 1 d . . .
C80 C 0.2310(4) 0.3007(2) 0.3281(3) 0.0395(15) Uani 1 1 d . . .
C81 C 0.2502(3) 0.2446(2) 0.3179(3) 0.0430(15) Uani 1 1 d . . .
N13 N 0.3255(4) 0.2317(2) 0.3206(3) 0.0598(16) Uani 1 1 d . . .
O28 O 0.3633(3) 0.2591(2) 0.2861(3) 0.0746(15) Uani 1 1 d . . .
O29 O 0.3465(3) 0.1921(2) 0.3559(3) 0.0842(17) Uani 1 1 d . . .
C82 C 0.2027(4) 0.2020(2) 0.3094(3) 0.0475(17) Uani 1 1 d . . .
H82 H 0.2191 0.1656 0.3067 0.057 Uiso 1 1 calc R . .
C83 C 0.1314(4) 0.2132(2) 0.3048(3) 0.0444(16) Uani 1 1 d . . .
N14 N 0.0804(4) 0.1688(2) 0.2978(3) 0.0547(15) Uani 1 1 d . . .
O30 O 0.1032(3) 0.1223(2) 0.2893(3) 0.0731(16) Uani 1 1 d . . .
O31 O 0.0169(3) 0.17934(19) 0.3017(2) 0.0599(13) Uani 1 1 d . . .
C84 C 0.1063(4) 0.2661(2) 0.3082(3) 0.0420(15) Uani 1 1 d . . .
H84 H 0.0566 0.2734 0.3031 0.050 Uiso 1 1 calc R . .
C85 C 0.1550(3) 0.3083(2) 0.3193(3) 0.0406(15) Uani 1 1 d . . .
N15 N 0.1249(3) 0.3626(2) 0.3251(3) 0.0437(13) Uani 1 1 d . . .
O32 O 0.1584(2) 0.39613(15) 0.3638(2) 0.0444(11) Uani 1 1 d . . .
O33 O 0.0668(3) 0.37215(18) 0.2917(2) 0.0587(13) Uani 1 1 d . . .
O34 O 0.7912(7) 0.8207(4) 0.0315(7) 0.205(5) Uani 1 1 d . . .

loop_
_atom_site_aniso_label
_atom_site_aniso_U_11
_atom_site_aniso_U_22
_atom_site_aniso_U_33
_atom_site_aniso_U_23
_atom_site_aniso_U_13
_atom_site_aniso_U_12
Sr1 0.0277(3) 0.0202(3) 0.0338(3) -0.0010(2) 0.0071(2) 0.0016(2)
Sr2 0.0296(4) 0.0174(4) 0.0387(4) 0.0042(3) 0.0117(3) 0.0026(3)
N1 0.033(3) 0.019(2) 0.039(3) 0.005(2) 0.013(2) 0.0063(19)
N2 0.035(3) 0.022(2) 0.032(2) 0.0009(19) 0.012(2) 0.002(2)
N3 0.027(3) 0.024(2) 0.039(3) 0.001(2) 0.011(2) 0.0027(19)
N4 0.042(3) 0.027(3) 0.044(3) 0.009(2) 0.018(2) 0.010(2)
N5 0.044(3) 0.032(3) 0.033(3) 0.004(2) 0.013(2) 0.010(2)
N6 0.036(3) 0.024(2) 0.038(3) 0.000(2) 0.013(2) 0.005(2)
O1 0.028(2) 0.024(2) 0.040(2) 0.0051(16) 0.0106(17) -0.0005(16)
O2 0.054(3) 0.048(3) 0.090(4) 0.025(3) 0.011(3) 0.016(2)
O3 0.030(2) 0.026(2) 0.040(2) -0.0029(17) 0.0049(18) 0.0011(16)
O4 0.076(3) 0.047(3) 0.050(3) -0.003(2) 0.038(3) -0.005(2)
O5 0.032(3) 0.025(2) 0.052(2) 0.0040(17) 0.017(2) 0.0016(16)
O6 0.184(8) 0.079(4) 0.100(5) -0.020(4) -0.008(5) 0.066(5)
O7 0.043(2) 0.028(2) 0.042(2) 0.0095(18) 0.0149(19) 0.0058(17)
O8 0.050(3) 0.049(3) 0.051(3) 0.010(2) 0.009(2) 0.007(2)
O9 0.042(2) 0.023(2) 0.041(2) 0.0008(17) 0.011(2) 0.0015(17)
O10 0.065(3) 0.081(3) 0.042(3) 0.010(2) 0.026(2) 0.030(3)
O11 0.033(2) 0.025(2) 0.041(2) -0.0007(16) 0.0105(19) 0.0044(17)
O12 0.075(3) 0.033(2) 0.041(2) -0.0067(19) 0.012(2) 0.016(2)
C1 0.028(3) 0.023(3) 0.034(3) 0.006(2) 0.004(3) 0.003(2)
C2 0.042(4) 0.019(3) 0.035(3) 0.003(2) 0.007(3) 0.003(2)
C3 0.023(3) 0.022(3) 0.036(3) 0.002(3) 0.012(3) 0.000(2)
C4 0.032(3) 0.025(3) 0.041(3) 0.000(2) 0.011(3) 0.003(2)
C5 0.037(4) 0.014(3) 0.044(4) 0.003(2) 0.013(3) 0.003(2)
C6 0.037(3) 0.028(3) 0.045(3) 0.005(3) 0.014(3) 0.011(2)
C7 0.037(4) 0.031(3) 0.042(3) 0.007(3) 0.009(3) 0.008(3)
C8 0.048(4) 0.028(3) 0.044(3) 0.010(3) 0.014(3) 0.010(3)
C9 0.037(3) 0.029(3) 0.038(3) 0.004(3) 0.020(3) 0.002(3)
C10 0.045(4) 0.030(3) 0.033(3) -0.001(2) 0.013(3) 0.004(3)
C11 0.031(4) 0.015(3) 0.040(3) -0.002(2) 0.009(3) 0.004(2)
C12 0.033(3) 0.026(3) 0.044(3) 0.003(2) 0.016(3) 0.006(2)
C13 0.047(4) 0.018(3) 0.045(3) 0.002(2) 0.015(3) 0.003(2)
C14 0.094(6) 0.029(3) 0.043(4) 0.007(3) 0.012(4) 0.014(3)
C15 0.103(7) 0.064(5) 0.093(6) 0.021(5) 0.031(6) 0.034(5)
C16 0.075(6) 0.035(4) 0.075(5) -0.008(3) 0.036(5) -0.008(3)
C17 0.107(8) 0.069(6) 0.100(7) -0.024(5) 0.011(7) 0.014(5)
C18 0.056(6) 0.100(8) 0.135(9) -0.022(7) 0.019(6) -0.004(5)
C19 0.091(9) 0.123(10) 0.187(14) 0.022(10) 0.072(10) 0.028(7)
C20 0.114(10) 0.132(10) 0.132(10) -0.011(8) 0.058(9) 0.025(8)
C21 0.093(7) 0.094(7) 0.100(7) -0.014(6) 0.027(6) 0.012(6)
C22 0.051(4) 0.028(3) 0.034(3) 0.001(2) 0.010(3) 0.007(3)
C23 0.094(6) 0.035(4) 0.041(4) 0.002(3) 0.025(4) 0.010(4)
C24 0.130(9) 0.069(6) 0.090(6) -0.005(5) 0.073(6) -0.015(6)
C25 0.080(7) 0.113(8) 0.071(6) -0.027(5) 0.052(5) -0.037(6)
C26 0.076(7) 0.132(9) 0.119(8) -0.036(7) 0.048(7) -0.006(6)
C27 0.110(12) 0.25(2) 0.23(2) 0.004(17) 0.113(14) 0.046(14)
C28 0.069(11) 0.30(3) 0.24(3) 0.10(2) 0.061(14) 0.050(15)
C29 0.074(12) 0.33(3) 0.174(19) 0.051(19) 0.013(13) -0.063(16)
C30 0.131(11) 0.200(14) 0.065(7) -0.011(7) 0.046(7) -0.094(11)
C31 0.032(3) 0.032(3) 0.039(3) -0.001(2) 0.013(3) 0.002(2)
C32 0.051(4) 0.067(5) 0.075(5) -0.005(4) 0.022(4) 0.025(4)
C33 0.211(15) 0.128(10) 0.160(12) -0.077(9) -0.073(11) 0.117(11)
C34 0.196(15) 0.093(9) 0.104(9) -0.062(8) -0.040(10) 0.032(9)
C35 0.44(3) 0.092(9) 0.091(9) -0.031(8) -0.071(14) 0.047(14)
C36 0.34(2) 0.085(8) 0.085(9) -0.011(7) -0.025(12) -0.004(11)
C37 0.092(7) 0.095(7) 0.104(8) -0.053(7) -0.001(6) 0.038(6)
C38 0.112(10) 0.191(14) 0.145(11) -0.090(11) 0.037(8) -0.059(10)
C39 0.074(7) 0.150(11) 0.140(11) -0.093(10) -0.003(8) 0.005(7)
C40 0.050(4) 0.028(3) 0.046(4) 0.010(3) 0.016(3) 0.004(3)
C41 0.059(4) 0.033(3) 0.057(4) 0.014(3) 0.016(3) 0.012(3)
C42 0.061(5) 0.055(4) 0.073(5) 0.009(4) 0.023(4) -0.004(4)
C43 0.058(5) 0.056(5) 0.067(5) 0.007(4) 0.012(4) -0.003(4)
C44 0.107(7) 0.065(5) 0.073(6) 0.004(4) 0.026(5) -0.022(5)
C45 0.103(8) 0.095(7) 0.069(6) -0.004(5) 0.032(5) -0.016(6)
C46 0.124(8) 0.069(6) 0.085(6) -0.014(5) 0.032(6) -0.016(6)
C47 0.133(9) 0.055(5) 0.095(7) 0.002(5) 0.047(6) -0.012(5)
C48 0.080(6) 0.051(5) 0.075(5) 0.009(4) 0.032(4) -0.001(4)
C49 0.046(4) 0.050(4) 0.040(3) 0.001(3) 0.011(3) 0.012(3)
C50 0.066(5) 0.074(5) 0.037(4) 0.004(3) 0.011(3) 0.023(4)
C51 0.081(6) 0.080(5) 0.051(4) 0.009(4) 0.035(4) 0.020(4)
C52 0.055(4) 0.046(4) 0.040(3) -0.003(3) 0.021(3) 0.000(3)
C53 0.081(6) 0.045(4) 0.048(4) -0.001(3) 0.023(4) -0.011(4)
C54 0.163(10) 0.047(5) 0.054(5) 0.013(4) 0.057(6) 0.029(6)
C55 0.069(6) 0.135(10) 0.065(6) 0.019(6) 0.036(5) 0.026(6)
C56 0.073(7) 0.105(8) 0.085(6) -0.002(6) 0.023(5) -0.011(6)
C57 0.071(6) 0.060(5) 0.067(5) -0.017(4) 0.032(4) -0.011(4)
C58 0.047(4) 0.039(3) 0.043(3) 0.008(3) 0.020(3) 0.011(3)
C59 0.068(5) 0.051(4) 0.044(4) 0.004(3) 0.026(3) 0.028(3)
C60 0.088(6) 0.043(4) 0.060(4) -0.026(4) 0.004(4) 0.019(4)
C61 0.067(5) 0.028(4) 0.071(5) -0.013(3) -0.003(4) 0.006(3)
C62 0.149(9) 0.050(5) 0.077(6) -0.009(4) 0.028(6) 0.035(5)
C63 0.092(7) 0.057(5) 0.096(7) 0.002(5) 0.015(5) 0.015(5)
C64 0.159(11) 0.042(6) 0.217(14) 0.017(7) 0.107(11) 0.007(6)
C65 0.30(2) 0.053(7) 0.35(3) 0.056(11) 0.21(2) 0.048(10)
C66 0.223(16) 0.054(6) 0.268(18) 0.019(9) 0.165(15) 0.026(8)
O13 0.027(2) 0.039(2) 0.059(3) -0.0151(19) 0.007(2) 0.0041(18)
C68 0.027(4) 0.046(4) 0.076(5) -0.036(4) 0.009(4) 0.002(3)
C69 0.037(4) 0.047(4) 0.121(7) -0.042(5) -0.007(4) 0.016(3)
N7 0.041(4) 0.057(4) 0.140(7) -0.050(5) -0.033(4) 0.020(3)
C70 0.015(4) 0.094(7) 0.135(8) -0.073(7) -0.001(4) 0.016(4)
C71 0.077(7) 0.065(6) 0.089(7) -0.021(5) 0.027(6) -0.008(5)
N8 0.055(5) 0.092(5) 0.073(5) -0.006(4) 0.031(4) 0.022(4)
C72 0.054(5) 0.073(5) 0.111(7) -0.047(5) 0.037(5) -0.007(4)
C73 0.045(5) 0.054(4) 0.079(5) -0.033(4) 0.033(4) -0.019(3)
O14 0.082(4) 0.084(4) 0.187(7) -0.046(5) -0.074(5) 0.036(4)
O15 0.063(4) 0.050(3) 0.112(5) -0.022(3) -0.025(3) 0.029(3)
O16 0.096(6) 0.147(7) 0.113(6) -0.010(5) 0.033(5) -0.024(5)
O17 0.067(4) 0.089(5) 0.223(9) -0.056(6) 0.011(6) -0.002(4)
N9 0.064(5) 0.074(4) 0.052(4) -0.012(3) 0.029(4) -0.009(3)
O18 0.139(7) 0.180(8) 0.116(6) 0.053(6) 0.080(5) 0.017(6)
O19 0.048(3) 0.081(4) 0.057(3) 0.009(3) 0.005(3) -0.025(3)
O20 0.039(2) 0.028(2) 0.043(2) -0.0025(17) 0.0115(19) -0.0023(17)
C74 0.044(4) 0.029(3) 0.030(3) -0.002(2) 0.012(3) -0.005(3)
C75 0.038(4) 0.030(3) 0.035(3) -0.003(2) 0.012(3) -0.003(3)
N10 0.043(3) 0.034(3) 0.042(3) -0.006(2) 0.006(3) -0.003(2)
O21 0.040(3) 0.050(3) 0.076(3) 0.003(2) 0.019(3) -0.004(2)
O22 0.048(3) 0.033(2) 0.053(3) -0.002(2) 0.004(2) -0.0023(19)
C76 0.045(4) 0.039(4) 0.031(3) -0.006(3) 0.011(3) -0.008(3)
C77 0.053(4) 0.028(3) 0.039(3) -0.004(3) 0.014(3) -0.007(3)
N11 0.069(4) 0.028(3) 0.055(3) -0.005(2) 0.020(3) -0.005(3)
O23 0.068(4) 0.040(3) 0.079(3) -0.010(2) 0.014(3) -0.019(2)
O24 0.075(4) 0.030(3) 0.091(4) -0.002(2) 0.023(3) 0.004(3)
C78 0.050(4) 0.030(3) 0.044(4) 0.006(3) 0.015(3) 0.002(3)
C79 0.039(4) 0.031(3) 0.043(3) 0.002(3) 0.013(3) -0.003(3)
N12 0.042(3) 0.035(3) 0.068(4) 0.012(3) 0.012(3) 0.003(3)
O25 0.043(3) 0.028(2) 0.111(4) 0.024(2) 0.012(3) -0.003(2)
O26 0.047(3) 0.038(3) 0.119(4) 0.023(3) -0.005(3) 0.002(2)
O27 0.050(3) 0.030(2) 0.041(2) -0.0091(17) 0.015(2) -0.009(2)
C80 0.058(4) 0.032(3) 0.029(3) -0.007(3) 0.010(3) -0.009(3)
C81 0.050(4) 0.037(4) 0.043(4) -0.012(3) 0.013(3) -0.002(3)
N13 0.073(5) 0.034(3) 0.073(4) -0.019(3) 0.008(4) -0.004(3)
O28 0.070(4) 0.061(3) 0.099(4) -0.020(3) 0.038(3) -0.011(3)
O29 0.080(4) 0.056(4) 0.113(5) -0.011(3) -0.005(3) 0.005(3)
C82 0.074(5) 0.033(3) 0.038(3) -0.016(3) 0.014(3) -0.012(3)
C83 0.059(5) 0.039(4) 0.036(3) -0.015(3) 0.011(3) -0.017(3)
N14 0.078(5) 0.044(4) 0.044(3) -0.021(3) 0.017(3) -0.022(3)
O30 0.086(4) 0.044(3) 0.095(4) -0.037(3) 0.037(3) -0.024(3)
O31 0.068(4) 0.058(3) 0.055(3) -0.023(2) 0.013(3) -0.023(3)
C84 0.053(4) 0.042(4) 0.031(3) -0.007(3) 0.005(3) -0.009(3)
C85 0.057(4) 0.032(3) 0.033(3) -0.006(3) 0.008(3) -0.005(3)
N15 0.052(4) 0.036(3) 0.042(3) 0.002(2) 0.000(3) -0.002(3)
O32 0.058(3) 0.029(2) 0.044(2) -0.0054(19) -0.002(2) -0.005(2)
O33 0.062(3) 0.050(3) 0.060(3) 0.009(2) -0.012(3) -0.004(2)
O34 0.205(11) 0.144(9) 0.258(14) 0.033(9) -0.010(10) -0.006(8)

loop_
_atom_type_symbol
_atom_type_description
_atom_type_scat_dispersion_real
_atom_type_scat_dispersion_imag
_atom_type_scat_source
C C 0.0050 0.0030 'International Tables Vol C Tables 4.2.6.8 and 6.1.1.4'
H H 0.0000 0.0000 'International Tables Vol C Tables 4.2.6.8 and 6.1.1.4'
N N 0.0100 0.0050 'International Tables Vol C Tables 4.2.6.8 and 6.1.1.4'
O O 0.0170 0.0100 'International Tables Vol C Tables 4.2.6.8 and 6.1.1.4'
Sr Sr -1.7450 0.6550 'International Tables Vol C Tables 4.2.6.8 and 6.1.1.4'

loop_
_geom_angle_atom_site_label_1
_geom_angle_atom_site_label_2
_geom_angle_atom_site_label_3
_geom_angle
_geom_angle_site_symmetry_1
_geom_angle_site_symmetry_3
_geom_angle_publ_flag
O13 Sr1 O7 83.05(13) . . ?
O13 Sr1 O27 124.43(13) . . ?
O7 Sr1 O27 85.92(12) . . ?
O13 Sr1 O11 153.46(12) . . ?
O7 Sr1 O11 83.81(12) . . ?
O27 Sr1 O11 77.33(12) . . ?
O13 Sr1 O3 78.72(12) . . ?
O7 Sr1 O3 81.17(12) . . ?
O27 Sr1 O3 151.89(12) . . ?
O11 Sr1 O3 76.54(11) . . ?
O13 Sr1 O20 76.71(13) . . ?
O7 Sr1 O20 142.88(12) . . ?
O27 Sr1 O20 80.54(12) . . ?
O11 Sr1 O20 125.74(11) . . ?
O3 Sr1 O20 123.75(12) . . ?
O13 Sr1 O25 127.42(15) . . ?
O7 Sr1 O25 149.51(13) . . ?
O27 Sr1 O25 77.55(14) . . ?
O11 Sr1 O25 67.75(12) . . ?
O3 Sr1 O25 101.72(13) . . ?
O20 Sr1 O25 59.32(12) . . ?
O13 Sr1 O19 60.31(15) . . ?
O7 Sr1 O19 130.23(14) . . ?
O27 Sr1 O19 141.78(13) . . ?
O11 Sr1 O19 113.78(13) . . ?
O3 Sr1 O19 60.73(12) . . ?
O20 Sr1 O19 63.10(12) . . ?
O25 Sr1 O19 74.12(16) . . ?
O13 Sr1 O32 65.03(12) . . ?
O7 Sr1 O32 75.56(12) . . ?
O27 Sr1 O32 59.47(12) . . ?
O11 Sr1 O32 132.78(12) . . ?
O3 Sr1 O32 138.65(11) . . ?
O20 Sr1 O32 67.77(11) . . ?
O25 Sr1 O32 115.65(13) . . ?
O19 Sr1 O32 111.98(13) . . ?
O13 Sr1 C80 114.29(14) . . ?
O7 Sr1 C80 100.86(13) . . ?
O27 Sr1 C80 19.10(14) . . ?
O11 Sr1 C80 90.79(14) . . ?
O3 Sr1 C80 166.94(14) . . ?
O20 Sr1 C80 61.49(13) . . ?
O25 Sr1 C80 69.95(15) . . ?
O19 Sr1 C80 123.63(14) . . ?
O32 Sr1 C80 53.49(13) . . ?
O13 Sr1 C68 16.87(14) . . ?
O7 Sr1 C68 98.36(16) . . ?
O27 Sr1 C68 118.60(14) . . ?
O11 Sr1 C68 163.98(14) . . ?
O3 Sr1 C68 88.06(13) . . ?
O20 Sr1 C68 59.95(14) . . ?
O25 Sr1 C68 112.02(16) . . ?
O19 Sr1 C68 53.13(17) . . ?
O32 Sr1 C68 62.64(15) . . ?
C80 Sr1 C68 104.28(15) . . ?
O1 Sr2 O1 180.00(16) . 3_666 ?
O1 Sr2 O5 102.64(12) . 3_666 ?
O1 Sr2 O5 77.36(12) 3_666 3_666 ?
O1 Sr2 O5 77.36(12) . . ?
O1 Sr2 O5 102.64(12) 3_666 . ?
O5 Sr2 O5 180.00(14) 3_666 . ?
O1 Sr2 O9 101.93(11) . . ?
O1 Sr2 O9 78.07(11) 3_666 . ?
O5 Sr2 O9 98.87(12) 3_666 . ?
O5 Sr2 O9 81.13(12) . . ?
O1 Sr2 O9 78.07(11) . 3_666 ?
O1 Sr2 O9 101.93(11) 3_666 3_666 ?
O5 Sr2 O9 81.13(12) 3_666 3_666 ?
O5 Sr2 O9 98.87(12) . 3_666 ?
O9 Sr2 O9 179.998(1) . 3_666 ?
C1 N1 C12 117.9(4) . . ?
C1 N1 C13 123.8(5) . . ?
C12 N1 C13 117.7(4) . . ?
C3 N2 C22 125.8(4) . . ?
C3 N2 C2 115.9(4) . . ?
C22 N2 C2 118.3(4) . . ?
C5 N3 C4 117.0(4) 3_666 . ?
C5 N3 C31 125.1(5) 3_666 . ?
C4 N3 C31 116.9(4) . . ?
C7 N4 C6 116.6(5) . . ?
C7 N4 C40 125.2(5) . . ?
C6 N4 C40 118.0(5) . . ?
C9 N5 C8 116.4(5) . . ?
C9 N5 C49 125.2(5) . . ?
C8 N5 C49 118.0(5) . . ?
C11 N6 C10 116.7(4) . . ?
C11 N6 C58 125.4(5) . . ?
C10 N6 C58 117.9(4) . . ?
C1 O1 Sr2 155.4(3) . . ?
C15 O2 C14 117.8(6) . . ?
C3 O3 Sr1 167.6(3) . . ?
C23 O4 C24 112.7(6) . . ?
C5 O5 Sr2 155.8(3) . . ?
C32 O6 C33 113.0(10) . . ?
C7 O7 Sr1 177.3(4) . . ?
C42 O8 C41 115.2(5) . . ?
C9 O9 Sr2 159.3(3) . . ?
C50 O10 C51 115.2(5) . . ?
C11 O11 Sr1 172.3(3) . . ?
C59 O12 C60 112.5(5) . . ?
O1 C1 N1 120.7(5) . . ?
O1 C1 C2 120.6(5) . . ?
N1 C1 C2 118.6(4) . . ?
N2 C2 C1 110.8(4) . . ?
N2 C2 H2A 109.5 . . ?
C1 C2 H2A 109.5 . . ?
N2 C2 H2B 109.5 . . ?
C1 C2 H2B 109.5 . . ?
H2A C2 H2B 108.1 . . ?
O3 C3 N2 121.9(5) . . ?
O3 C3 C4 120.8(5) . . ?
N2 C3 C4 117.3(5) . . ?
N3 C4 C3 109.8(4) . . ?
N3 C4 H4A 109.7 . . ?
C3 C4 H4A 109.7 . . ?
N3 C4 H4B 109.7 . . ?
C3 C4 H4B 109.7 . . ?
H4A C4 H4B 108.2 . . ?
O5 C5 N3 120.8(5) . 3_666 ?
O5 C5 C6 120.4(5) . 3_666 ?
N3 C5 C6 118.7(5) 3_666 3_666 ?
N4 C6 C5 110.3(5) . 3_666 ?
N4 C6 H6A 109.6 . . ?
C5 C6 H6A 109.6 3_666 . ?
N4 C6 H6B 109.6 . . ?
C5 C6 H6B 109.6 3_666 . ?
H6A C6 H6B 108.1 . . ?
O7 C7 N4 120.9(5) . . ?
O7 C7 C8 120.5(5) . . ?
N4 C7 C8 118.5(5) . . ?
N5 C8 C7 109.9(5) . . ?
N5 C8 H8A 109.7 . . ?
C7 C8 H8A 109.7 . . ?
N5 C8 H8B 109.7 . . ?
C7 C8 H8B 109.7 . . ?
H8A C8 H8B 108.2 . . ?
O9 C9 N5 121.6(5) . . ?
O9 C9 C10 120.5(5) . . ?
N5 C9 C10 117.9(5) . . ?
N6 C10 C9 110.5(5) . . ?
N6 C10 H10A 109.5 . . ?
C9 C10 H10A 109.5 . . ?
N6 C10 H10B 109.5 . . ?
C9 C10 H10B 109.5 . . ?
H10A C10 H10B 108.1 . . ?
O11 C11 N6 122.3(5) . . ?
O11 C11 C12 120.2(5) . . ?
N6 C11 C12 117.5(5) . . ?
N1 C12 C11 110.1(4) . . ?
N1 C12 H12A 109.6 . . ?
C11 C12 H12A 109.6 . . ?
N1 C12 H12B 109.6 . . ?
C11 C12 H12B 109.6 . . ?
H12A C12 H12B 108.2 . . ?
N1 C13 C14 110.9(5) . . ?
N1 C13 H13A 109.5 . . ?
C14 C13 H13A 109.5 . . ?
N1 C13 H13B 109.5 . . ?
C14 C13 H13B 109.5 . . ?
H13A C13 H13B 108.1 . . ?
O2 C14 C13 109.5(5) . . ?
O2 C14 H14A 109.8 . . ?
C13 C14 H14A 109.8 . . ?
O2 C14 H14B 109.8 . . ?
C13 C14 H14B 109.8 . . ?
H14A C14 H14B 108.2 . . ?
O2 C15 C16 112.9(7) . . ?
O2 C15 H15A 109.0 . . ?
C16 C15 H15A 109.0 . . ?
O2 C15 H15B 109.0 . . ?
C16 C15 H15B 109.0 . . ?
H15A C15 H15B 107.8 . . ?
C21 C16 C15 123.0(9) . . ?
C21 C16 C17 114.9(8) . . ?
C15 C16 C17 122.0(8) . . ?
C18 C17 C16 120.7(9) . . ?
C18 C17 H17 119.6 . . ?
C16 C17 H17 119.6 . . ?
C17 C18 C19 119.8(10) . . ?
C17 C18 H18 120.1 . . ?
C19 C18 H18 120.1 . . ?
C20 C19 C18 121.0(11) . . ?
C20 C19 H19 119.5 . . ?
C18 C19 H19 119.5 . . ?
C21 C20 C19 118.1(13) . . ?
C21 C20 H20 120.9 . . ?
C19 C20 H20 120.9 . . ?
C16 C21 C20 124.7(11) . . ?
C16 C21 H21 117.7 . . ?
C20 C21 H21 117.7 . . ?
N2 C22 C23 112.2(5) . . ?
N2 C22 H22A 109.2 . . ?
C23 C22 H22A 109.2 . . ?
N2 C22 H22B 109.2 . . ?
C23 C22 H22B 109.2 . . ?
H22A C22 H22B 107.9 . . ?
O4 C23 C22 108.4(5) . . ?
O4 C23 H23A 110.0 . . ?
C22 C23 H23A 110.0 . . ?
O4 C23 H23B 110.0 . . ?
C22 C23 H23B 110.0 . . ?
H23A C23 H23B 108.4 . . ?
O4 C24 C25 108.1(7) . . ?
O4 C24 H24A 110.1 . . ?
C25 C24 H24A 110.1 . . ?
O4 C24 H24B 110.1 . . ?
C25 C24 H24B 110.1 . . ?
H24A C24 H24B 108.4 . . ?
C26 C25 C30 118.0(12) . . ?
C26 C25 C24 120.2(9) . . ?
C30 C25 C24 121.8(11) . . ?
C25 C26 C27 119.0(13) . . ?
C25 C26 H26 120.5 . . ?
C27 C26 H26 120.5 . . ?
C26 C27 C28 119.2(17) . . ?
C26 C27 H27 120.4 . . ?
C28 C27 H27 120.4 . . ?
C29 C28 C27 117(2) . . ?
C29 C28 H28 121.7 . . ?
C27 C28 H28 121.7 . . ?
C30 C29 C28 122(2) . . ?
C30 C29 H29 118.8 . . ?
C28 C29 H29 118.8 . . ?
C29 C30 C25 124.4(17) . . ?
C29 C30 H30 117.8 . . ?
C25 C30 H30 117.8 . . ?
N3 C31 C32 113.6(5) . . ?
N3 C31 H31A 108.8 . . ?
C32 C31 H31A 108.8 . . ?
N3 C31 H31B 108.8 . . ?
C32 C31 H31B 108.8 . . ?
H31A C31 H31B 107.7 . . ?
O6 C32 C31 104.6(6) . . ?
O6 C32 H32A 110.8 . . ?
C31 C32 H32A 110.8 . . ?
O6 C32 H32B 110.8 . . ?
C31 C32 H32B 110.8 . . ?
H32A C32 H32B 108.9 . . ?
O6 C33 C34 115.3(10) . . ?
O6 C33 H33A 108.4 . . ?
C34 C33 H33A 108.4 . . ?
O6 C33 H33B 108.4 . . ?
C34 C33 H33B 108.4 . . ?
H33A C33 H33B 107.5 . . ?
C39 C34 C35 119.9(11) . . ?
C39 C34 C33 121.0(15) . . ?
C35 C34 C33 116.4(17) . . ?
C34 C35 C36 119.6(19) . . ?
C34 C35 H35 120.2 . . ?
C36 C35 H35 120.2 . . ?
C37 C36 C35 116.2(15) . . ?
C37 C36 H36 121.9 . . ?
C35 C36 H36 121.9 . . ?
C38 C37 C36 121.6(11) . . ?
C38 C37 H37 119.2 . . ?
C36 C37 H37 119.2 . . ?
C37 C38 C39 120.7(14) . . ?
C37 C38 H38 119.7 . . ?
C39 C38 H38 119.7 . . ?
C34 C39 C38 120.0(14) . . ?
C34 C39 H39 120.0 . . ?
C38 C39 H39 120.0 . . ?
N4 C40 C41 110.7(5) . . ?
N4 C40 H40A 109.5 . . ?
C41 C40 H40A 109.5 . . ?
N4 C40 H40B 109.5 . . ?
C41 C40 H40B 109.5 . . ?
H40A C40 H40B 108.1 . . ?
O8 C41 C40 108.5(5) . . ?
O8 C41 H41A 110.0 . . ?
C40 C41 H41A 110.0 . . ?
O8 C41 H41B 110.0 . . ?
C40 C41 H41B 110.0 . . ?
H41A C41 H41B 108.4 . . ?
O8 C42 C43 107.8(6) . . ?
O8 C42 H42E 110.1 . . ?
C43 C42 H42E 110.1 . . ?
O8 C42 H42F 110.1 . . ?
C43 C42 H42F 110.1 . . ?
H42E C42 H42F 108.5 . . ?
C48 C43 C44 117.9(7) . . ?
C48 C43 C42 120.3(7) . . ?
C44 C43 C42 121.8(7) . . ?
C45 C44 C43 122.0(8) . . ?
C45 C44 H44 119.0 . . ?
C43 C44 H44 119.0 . . ?
C44 C45 C46 118.5(9) . . ?
C44 C45 H45 120.7 . . ?
C46 C45 H45 120.7 . . ?
C47 C46 C45 120.2(9) . . ?
C47 C46 H46 119.9 . . ?
C45 C46 H46 119.9 . . ?
C46 C47 C48 122.0(8) . . ?
C46 C47 H47 119.0 . . ?
C48 C47 H47 119.0 . . ?
C47 C48 C43 119.3(8) . . ?
C47 C48 H48 120.3 . . ?
C43 C48 H48 120.3 . . ?
N5 C49 C50 111.5(5) . . ?
N5 C49 H49A 109.3 . . ?
C50 C49 H49A 109.3 . . ?
N5 C49 H49B 109.3 . . ?
C50 C49 H49B 109.3 . . ?
H49A C49 H49B 108.0 . . ?
O10 C50 C49 106.3(5) . . ?
O10 C50 H50A 110.5 . . ?
C49 C50 H50A 110.5 . . ?
O10 C50 H50B 110.5 . . ?
C49 C50 H50B 110.5 . . ?
H50A C50 H50B 108.7 . . ?
O10 C51 C52 106.2(6) . . ?
O10 C51 H51A 110.5 . . ?
C52 C51 H51A 110.5 . . ?
O10 C51 H51B 110.5 . . ?
C52 C51 H51B 110.5 . . ?
H51A C51 H51B 108.7 . . ?
C53 C52 C57 119.4(7) . . ?
C53 C52 C51 119.6(7) . . ?
C57 C52 C51 121.0(7) . . ?
C52 C53 C54 118.0(7) . . ?
C52 C53 H53 121.0 . . ?
C54 C53 H53 121.0 . . ?
C55 C54 C53 118.3(8) . . ?
C55 C54 H54 120.9 . . ?
C53 C54 H54 120.9 . . ?
C56 C55 C54 120.6(9) . . ?
C56 C55 H55 119.7 . . ?
C54 C55 H55 119.7 . . ?
C57 C56 C55 121.5(9) . . ?
C57 C56 H56 119.2 . . ?
C55 C56 H56 119.2 . . ?
C56 C57 C52 122.2(8) . . ?
C56 C57 H57 118.9 . . ?
C52 C57 H57 118.9 . . ?
N6 C58 C59 112.6(5) . . ?
N6 C58 H58A 109.1 . . ?
C59 C58 H58A 109.1 . . ?
N6 C58 H58B 109.1 . . ?
C59 C58 H58B 109.1 . . ?
H58A C58 H58B 107.8 . . ?
O12 C59 C58 108.1(5) . . ?
O12 C59 H59A 110.1 . . ?
C58 C59 H59A 110.1 . . ?
O12 C59 H59B 110.1 . . ?
C58 C59 H59B 110.1 . . ?
H59A C59 H59B 108.4 . . ?
O12 C60 C61 109.5(5) . . ?
O12 C60 H60A 109.8 . . ?
C61 C60 H60A 109.8 . . ?
O12 C60 H60B 109.8 . . ?
C61 C60 H60B 109.8 . . ?
H60A C60 H60B 108.2 . . ?
C62 C61 C66 117.1(9) . . ?
C62 C61 C60 124.4(6) . . ?
C66 C61 C60 118.4(9) . . ?
C61 C62 C63 124.2(8) . . ?
C61 C62 H62 117.9 . . ?
C63 C62 H62 117.9 . . ?
C64 C63 C62 120.1(10) . . ?
C64 C63 H63 119.9 . . ?
C62 C63 H63 119.9 . . ?
C63 C64 C65 118.9(11) . . ?
C63 C64 H64 120.6 . . ?
C65 C64 H64 120.6 . . ?
C64 C65 C66 121.7(11) . . ?
C64 C65 H65 119.2 . . ?
C66 C65 H65 119.2 . . ?
C61 C66 C65 117.5(12) . . ?
C61 C66 H66 121.2 . . ?
C65 C66 H66 121.2 . . ?
C68 O13 Sr1 128.4(4) . . ?
O13 C68 C69 123.7(8) . . ?
O13 C68 C73 124.2(6) . . ?
C69 C68 C73 112.0(7) . . ?
O13 C68 Sr1 34.7(3) . . ?
C69 C68 Sr1 134.0(6) . . ?
C73 C68 Sr1 102.9(4) . . ?
C68 C69 N7 119.4(8) . . ?
C68 C69 C70 119.9(9) . . ?
N7 C69 C70 120.5(7) . . ?
O14 N7 O15 122.8(9) . . ?
O14 N7 C69 118.1(8) . . ?
O15 N7 C69 119.0(6) . . ?
C71 C70 C69 119.4(8) . . ?
C71 C70 H70 120.3 . . ?
C69 C70 H70 120.3 . . ?
C72 C71 C70 123.4(10) . . ?
C72 C71 N8 119.5(9) . . ?
C70 C71 N8 116.7(9) . . ?
O17 N8 O16 136.1(9) . . ?
O17 N8 C71 109.9(8) . . ?
O16 N8 C71 114.0(8) . . ?
C71 C72 C73 119.4(10) . . ?
C71 C72 H72 120.3 . . ?
C73 C72 H72 120.3 . . ?
C72 C73 N9 113.5(8) . . ?
C72 C73 C68 125.4(8) . . ?
N9 C73 C68 121.1(6) . . ?
O19 N9 O18 120.5(8) . . ?
O19 N9 C73 121.7(6) . . ?
O18 N9 C73 117.7(8) . . ?
N9 O19 Sr1 131.1(4) . . ?
C74 O20 Sr1 145.6(4) . . ?
O20 C74 C75 123.7(5) . . ?
O20 C74 C79 124.8(5) . . ?
C75 C74 C79 111.5(5) . . ?
C76 C75 C74 124.7(5) . . ?
C76 C75 N10 115.6(5) . . ?
C74 C75 N10 119.7(5) . . ?
O22 N10 O21 123.2(5) . . ?
O22 N10 C75 118.6(5) . . ?
O21 N10 C75 118.2(5) . . ?
C75 C76 C77 119.4(6) . . ?
C75 C76 H76 120.3 . . ?
C77 C76 H76 120.3 . . ?
C78 C77 C76 121.0(5) . . ?
C78 C77 N11 120.2(6) . . ?
C76 C77 N11 118.8(6) . . ?
O23 N11 O24 123.8(5) . . ?
O23 N11 C77 118.6(6) . . ?
O24 N11 C77 117.7(6) . . ?
C77 C78 C79 119.3(6) . . ?
C77 C78 H78 120.4 . . ?
C79 C78 H78 120.4 . . ?
C78 C79 N12 116.1(5) . . ?
C78 C79 C74 123.8(5) . . ?
N12 C79 C74 120.1(5) . . ?
O25 N12 O26 121.0(5) . . ?
O25 N12 C79 120.7(5) . . ?
O26 N12 C79 118.2(5) . . ?
N12 O25 Sr1 145.9(4) . . ?
C80 O27 Sr1 119.1(4) . . ?
O27 C80 C85 125.4(5) . . ?
O27 C80 C81 122.8(6) . . ?
C85 C80 C81 111.8(5) . . ?
O27 C80 Sr1 41.8(3) . . ?
C85 C80 Sr1 102.1(3) . . ?
C81 C80 Sr1 128.2(4) . . ?
C82 C81 C80 124.8(6) . . ?
C82 C81 N13 117.6(6) . . ?
C80 C81 N13 117.6(5) . . ?
O29 N13 O28 124.1(7) . . ?
O29 N13 C81 116.7(6) . . ?
O28 N13 C81 119.1(6) . . ?
C83 C82 C81 118.7(6) . . ?
C83 C82 H82 120.6 . . ?
C81 C82 H82 120.6 . . ?
C82 C83 C84 121.6(6) . . ?
C82 C83 N14 119.6(6) . . ?
C84 C83 N14 118.7(7) . . ?
O30 N14 O31 123.8(6) . . ?
O30 N14 C83 117.8(7) . . ?
O31 N14 C83 118.4(6) . . ?
C83 C84 C85 118.8(6) . . ?
C83 C84 H84 120.6 . . ?
C85 C84 H84 120.6 . . ?
C84 C85 C80 123.9(6) . . ?
C84 C85 N15 115.9(6) . . ?
C80 C85 N15 120.1(5) . . ?
O33 N15 O32 123.8(5) . . ?
O33 N15 C85 117.7(5) . . ?
O32 N15 C85 118.5(5) . . ?
N15 O32 Sr1 130.1(3) . . ?

loop_
_geom_bond_atom_site_label_1
_geom_bond_atom_site_label_2
_geom_bond_distance
_geom_bond_site_symmetry_2
_geom_bond_publ_flag
Sr1 O13 2.472(4) . ?
Sr1 O7 2.526(4) . ?
Sr1 O27 2.555(4) . ?
Sr1 O11 2.572(4) . ?
Sr1 O3 2.593(4) . ?
Sr1 O20 2.626(4) . ?
Sr1 O25 2.758(4) . ?
Sr1 O19 2.854(5) . ?
Sr1 O32 2.885(4) . ?
Sr1 C80 3.350(5) . ?
Sr1 C68 3.402(7) . ?
Sr2 O1 2.480(3) . ?
Sr2 O1 2.480(3) 3_666 ?
Sr2 O5 2.494(4) 3_666 ?
Sr2 O5 2.494(4) . ?
Sr2 O9 2.510(4) . ?
Sr2 O9 2.510(4) 3_666 ?
N1 C1 1.340(7) . ?
N1 C12 1.465(7) . ?
N1 C13 1.474(7) . ?
N2 C3 1.342(7) . ?
N2 C22 1.468(7) . ?
N2 C2 1.473(7) . ?
N3 C5 1.338(7) 3_666 ?
N3 C4 1.461(7) . ?
N3 C31 1.475(7) . ?
N4 C7 1.338(7) . ?
N4 C6 1.459(7) . ?
N4 C40 1.472(7) . ?
N5 C9 1.334(7) . ?
N5 C8 1.457(7) . ?
N5 C49 1.475(8) . ?
N6 C11 1.336(7) . ?
N6 C10 1.464(7) . ?
N6 C58 1.463(8) . ?
O1 C1 1.246(6) . ?
O2 C15 1.392(9) . ?
O2 C14 1.404(9) . ?
O3 C3 1.230(6) . ?
O4 C23 1.420(8) . ?
O4 C24 1.431(9) . ?
O5 C5 1.257(7) . ?
O6 C32 1.454(10) . ?
O6 C33 1.462(12) . ?
O7 C7 1.245(7) . ?
O8 C42 1.423(8) . ?
O8 C41 1.429(8) . ?
O9 C9 1.242(7) . ?
O10 C50 1.419(8) . ?
O10 C51 1.426(8) . ?
O11 C11 1.234(6) . ?
O12 C59 1.422(8) . ?
O12 C60 1.437(7) . ?
C1 C2 1.525(8) . ?
C2 H2A 0.9900 . ?
C2 H2B 0.9900 . ?
C3 C4 1.540(7) . ?
C4 H4A 0.9900 . ?
C4 H4B 0.9900 . ?
C5 N3 1.338(7) 3_666 ?
C5 C6 1.520(8) 3_666 ?
C6 C5 1.520(8) 3_666 ?
C6 H6A 0.9900 . ?
C6 H6B 0.9900 . ?
C7 C8 1.529(8) . ?
C8 H8A 0.9900 . ?
C8 H8B 0.9900 . ?
C9 C10 1.535(8) . ?
C10 H10A 0.9900 . ?
C10 H10B 0.9900 . ?
C11 C12 1.528(8) . ?
C12 H12A 0.9900 . ?
C12 H12B 0.9900 . ?
C13 C14 1.533(9) . ?
C13 H13A 0.9900 . ?
C13 H13B 0.9900 . ?
C14 H14A 0.9900 . ?
C14 H14B 0.9900 . ?
C15 C16 1.404(11) . ?
C15 H15A 0.9900 . ?
C15 H15B 0.9900 . ?
C16 C21 1.387(12) . ?
C16 C17 1.478(12) . ?
C17 C18 1.375(14) . ?
C17 H17 0.9500 . ?
C18 C19 1.399(17) . ?
C18 H18 0.9500 . ?
C19 C20 1.393(17) . ?
C19 H19 0.9500 . ?
C20 C21 1.388(14) . ?
C20 H20 0.9500 . ?
C21 H21 0.9500 . ?
C22 C23 1.514(9) . ?
C22 H22A 0.9900 . ?
C22 H22B 0.9900 . ?
C23 H23A 0.9900 . ?
C23 H23B 0.9900 . ?
C24 C25 1.519(14) . ?
C24 H24A 0.9900 . ?
C24 H24B 0.9900 . ?
C25 C26 1.372(13) . ?
C25 C30 1.372(14) . ?
C26 C27 1.39(2) . ?
C26 H26 0.9500 . ?
C27 C28 1.46(3) . ?
C27 H27 0.9500 . ?
C28 C29 1.34(3) . ?
C28 H28 0.9500 . ?
C29 C30 1.28(2) . ?
C29 H29 0.9500 . ?
C30 H30 0.9500 . ?
C31 C32 1.495(9) . ?
C31 H31A 0.9900 . ?
C31 H31B 0.9900 . ?
C32 H32A 0.9900 . ?
C32 H32B 0.9900 . ?
C33 C34 1.518(15) . ?
C33 H33A 0.9900 . ?
C33 H33B 0.9900 . ?
C34 C39 1.347(19) . ?
C34 C35 1.38(2) . ?
C35 C36 1.440(17) . ?
C35 H35 0.9500 . ?
C36 C37 1.370(18) . ?
C36 H36 0.9500 . ?
C37 C38 1.367(16) . ?
C37 H37 0.9500 . ?
C38 C39 1.372(15) . ?
C38 H38 0.9500 . ?
C39 H39 0.9500 . ?
C40 C41 1.514(9) . ?
C40 H40A 0.9900 . ?
C40 H40B 0.9900 . ?
C41 H41A 0.9900 . ?
C41 H41B 0.9900 . ?
C42 C43 1.505(10) . ?
C42 H42E 0.9900 . ?
C42 H42F 0.9900 . ?
C43 C48 1.389(10) . ?
C43 C44 1.405(11) . ?
C44 C45 1.365(12) . ?
C44 H44 0.9500 . ?
C45 C46 1.389(12) . ?
C45 H45 0.9500 . ?
C46 C47 1.352(12) . ?
C46 H46 0.9500 . ?
C47 C48 1.374(11) . ?
C47 H47 0.9500 . ?
C48 H48 0.9500 . ?
C49 C50 1.529(9) . ?
C49 H49A 0.9900 . ?
C49 H49B 0.9900 . ?
C50 H50A 0.9900 . ?
C50 H50B 0.9900 . ?
C51 C52 1.507(10) . ?
C51 H51A 0.9900 . ?
C51 H51B 0.9900 . ?
C52 C53 1.368(9) . ?
C52 C57 1.385(10) . ?
C53 C54 1.441(13) . ?
C53 H53 0.9500 . ?
C54 C55 1.396(14) . ?
C54 H54 0.9500 . ?
C55 C56 1.330(14) . ?
C55 H55 0.9500 . ?
C56 C57 1.312(12) . ?
C56 H56 0.9500 . ?
C57 H57 0.9500 . ?
C58 C59 1.502(9) . ?
C58 H58A 0.9900 . ?
C58 H58B 0.9900 . ?
C59 H59A 0.9900 . ?
C59 H59B 0.9900 . ?
C60 C61 1.491(11) . ?
C60 H60A 0.9900 . ?
C60 H60B 0.9900 . ?
C61 C62 1.323(11) . ?
C61 C66 1.389(13) . ?
C62 C63 1.393(13) . ?
C62 H62 0.9500 . ?
C63 C64 1.273(12) . ?
C63 H63 0.9500 . ?
C64 C65 1.382(18) . ?
C64 H64 0.9500 . ?
C65 C66 1.408(19) . ?
C65 H65 0.9500 . ?
C66 H66 0.9500 . ?
O13 C68 1.261(8) . ?
C68 C69 1.435(10) . ?
C68 C73 1.455(11) . ?
C69 N7 1.455(12) . ?
C69 C70 1.478(13) . ?
N7 O14 1.217(8) . ?
N7 O15 1.249(9) . ?
C70 C71 1.365(13) . ?
C70 H70 0.9500 . ?
C71 C72 1.284(13) . ?
C71 N8 1.588(12) . ?
N8 O17 1.196(10) . ?
N8 O16 1.198(10) . ?
C72 C73 1.395(11) . ?
C72 H72 0.9500 . ?
C73 N9 1.423(10) . ?
N9 O19 1.218(8) . ?
N9 O18 1.238(9) . ?
O20 C74 1.259(6) . ?
C74 C75 1.448(8) . ?
C74 C79 1.450(8) . ?
C75 C76 1.368(8) . ?
C75 N10 1.453(8) . ?
N10 O22 1.234(6) . ?
N10 O21 1.239(6) . ?
C76 C77 1.395(9) . ?
C76 H76 0.9500 . ?
C77 C78 1.362(9) . ?
C77 N11 1.464(8) . ?
N11 O23 1.231(7) . ?
N11 O24 1.234(7) . ?
C78 C79 1.403(8) . ?
C78 H78 0.9500 . ?
C79 N12 1.443(8) . ?
N12 O25 1.234(6) . ?
N12 O26 1.241(6) . ?
O27 C80 1.255(7) . ?
C80 C85 1.439(9) . ?
C80 C81 1.444(8) . ?
C81 C82 1.375(9) . ?
C81 N13 1.452(9) . ?
N13 O29 1.226(8) . ?
N13 O28 1.230(8) . ?
C82 C83 1.369(9) . ?
C82 H82 0.9500 . ?
C83 C84 1.387(9) . ?
C83 N14 1.452(8) . ?
N14 O30 1.237(7) . ?
N14 O31 1.238(7) . ?
C84 C85 1.387(8) . ?
C84 H84 0.9500 . ?
C85 N15 1.458(8) . ?
N15 O33 1.233(7) . ?
N15 O32 1.235(6) . ?
